data_4065025
loop_
_publ_author_name
'Zhao, Shu-Bin'
'Becker, Jennifer J.'
'Gagn\'e, Michel R'

_publ_section_title
;
 Steric Crowding Makes Challenging C(sp3)-F Reductive Eliminations
 Feasible.
;
_journal_issue 15
_journal_name_full Organometallics
_journal_page_first 3926
_journal_page_last 3929
_journal_paper_doi 10.1021/om200515f
_journal_volume 30
_journal_year 2011
_chemical_formula_moiety 'C14 H17 F1 O1'
_chemical_formula_sum 'C14 H17 F O'
_chemical_formula_weight 220.29
_space_group_IT_number 14
_symmetry_cell_setting monoclinic
_symmetry_space_group_name_Hall '-P 2yn'
_symmetry_space_group_name_H-M 'P 1 21/n 1'
_atom_sites_solution_hydrogens geom
_atom_sites_solution_primary direct
_audit_creation_date 10-07-11
_audit_creation_method CRYSTALS_ver_12.87
_cell_angle_alpha 90
_cell_angle_beta 106.043(2)
_cell_angle_gamma 90
_cell_formula_units_Z 4
_cell_length_a 9.7287(4)
_cell_length_b 6.8722(3)
_cell_length_c 17.5798(8)
_cell_measurement_reflns_used 0
_cell_measurement_temperature 100
_cell_measurement_theta_max 0
_cell_measurement_theta_min 0
_cell_volume 1129.57(9)
_computing_cell_refinement 'Apex2 (Bruker AXS, 2006)'
_computing_data_collection 'Apex2 (Bruker AXS, 2006)'
_computing_data_reduction 'Apex2 (Bruker AXS, 2006)'
_computing_molecular_graphics 'CAMERON (Watkin et al., 1996)'
_computing_publication_material 'CRYSTALS (Betteridge et al., 2003)'
_computing_structure_refinement 'CRYSTALS (Betteridge et al., 2003)'
_computing_structure_solution 'SHELXS 86 (Sheldrick, 1986)'
_diffrn_ambient_pressure 101
_diffrn_ambient_temperature 100
_diffrn_measured_fraction_theta_full 0.995
_diffrn_measured_fraction_theta_max 0.971
_diffrn_measurement_device 'Bruker Kappa Apex2'
_diffrn_measurement_device_type Area
_diffrn_measurement_method 'phi and omega scans'
_diffrn_radiation_monochromator graphite
_diffrn_radiation_type 'Cu K\a'
_diffrn_radiation_wavelength 1.54178
_diffrn_reflns_av_R_equivalents 0.030
_diffrn_reflns_limit_h_max 11
_diffrn_reflns_limit_h_min -11
_diffrn_reflns_limit_k_max 8
_diffrn_reflns_limit_k_min -8
_diffrn_reflns_limit_l_max 21
_diffrn_reflns_limit_l_min -20
_diffrn_reflns_number 7996
_diffrn_reflns_theta_full 50.575
_diffrn_reflns_theta_max 69.280
_diffrn_reflns_theta_min 4.730
_diffrn_standards_number 0
_exptl_absorpt_coefficient_mu 0.734
_exptl_absorpt_correction_T_max 0.9293
_exptl_absorpt_correction_T_min 0.7457
_exptl_absorpt_correction_type multi-scan
_exptl_absorpt_process_details SADABS
_exptl_crystal_colour white
_exptl_crystal_density_diffrn 1.295
_exptl_crystal_density_method 'not measured'
_exptl_crystal_description plate
_exptl_crystal_F_000 472
_exptl_crystal_size_max 0.600
_exptl_crystal_size_mid 0.400
_exptl_crystal_size_min 0.100
_refine_diff_density_max 0.29
_refine_diff_density_min -0.25
_refine_ls_extinction_method None
_refine_ls_goodness_of_fit_ref 1.0699
_refine_ls_hydrogen_treatment none
_refine_ls_matrix_type full
_refine_ls_number_parameters 145
_refine_ls_number_reflns 2042
_refine_ls_number_restraints 0
_refine_ls_R_factor_all 0.0459
_refine_ls_R_factor_gt 0.0441
_refine_ls_shift/su_max 0.0002717
_refine_ls_shift/su_mean 0.0594512
_refine_ls_structure_factor_coef Fsqd
_refine_ls_weighting_details
;
 Method= Modified Sheldrick 
 w=1/[\s^2^(F^2^) + ( 0.05P)^2^ + 0.59P] 
 ,where P=(max(Fo^2^,0) + 2Fc^2^)/3 
;
_refine_ls_weighting_scheme calc
_refine_ls_wR_factor_all 0.1116
_refine_ls_wR_factor_gt 0.1065
_refine_ls_wR_factor_ref 0.1116
_reflns_limit_h_max 11
_reflns_limit_h_min -11
_reflns_limit_k_max 8
_reflns_limit_k_min 0
_reflns_limit_l_max 21
_reflns_limit_l_min 0
_reflns_number_gt 1968
_reflns_number_total 2052
_reflns_threshold_expression I>2.0\s(I)
_oxford_diffrn_Wilson_B_factor 0.00
_oxford_diffrn_Wilson_scale 0.00
_oxford_refine_ls_r_factor_ref 0.0459
_oxford_refine_ls_scale 0.15935(14)
_oxford_reflns_number_all 2042
_oxford_reflns_threshold_expression_ref I>-10.0\s(I)
_oxford_structure_analysis_title 'x1007001 in P2(1)/n'
_cod_data_source_file om200515f_si_002.cif
_cod_data_source_block ZSF220
_cod_depositor_comments
;
The following automatic conversions were performed:

'_symmetry_cell_setting' value 'Monoclinic' changed to 'monoclinic'
according to /home/saulius/struct/CIF-dictionaries/cif_core.dic
dictionary named 'cif_core.dic' version 2.4.1 from 2010-06-29.

Automatic conversion script
Id: cif_fix_values 1715 2011-07-08 13:25:40Z adriana 
;
_cod_original_sg_symbol_H-M 'P 1 21/n 1 '
_cod_original_formula_sum 'C14 H17 F1 O1'
_cod_database_code 4065025

loop_
_symmetry_equiv_pos_as_xyz
x,y,z
-x,-y,-z
-x+1/2,y+1/2,-z+1/2
x+1/2,-y+1/2,z+1/2

loop_
_atom_site_label
_atom_site_type_symbol
_atom_site_fract_x
_atom_site_fract_y
_atom_site_fract_z
_atom_site_U_iso_or_equiv
_atom_site_occupancy
_atom_site_adp_type
_atom_site_refinement_flags_posn
C1 C -0.63010(16) -0.7135(2) -0.10167(9) 0.0199 1.0000 Uani .
C2 C -0.71517(16) -0.8680(2) -0.13963(8) 0.0202 1.0000 Uani .
C3 C -0.86321(16) -0.8497(2) -0.15331(9) 0.0229 1.0000 Uani .
C4 C -0.92482(16) -0.6839(2) -0.13205(9) 0.0239 1.0000 Uani .
C5 C -0.83784(16) -0.5308(2) -0.09565(9) 0.0237 1.0000 Uani .
C6 C -0.69044(16) -0.5459(2) -0.08005(9) 0.0222 1.0000 Uani .
C7 C -0.64881(15) -1.0479(2) -0.16358(9) 0.0220 1.0000 Uani .
C8 C -0.49054(15) -1.0602(2) -0.11820(9) 0.0202 1.0000 Uani .
C9 C -0.41750(15) -0.8626(2) -0.12070(9) 0.0199 1.0000 Uani .
C10 C -0.26169(16) -0.8740(2) -0.07112(9) 0.0231 1.0000 Uani .
C11 C -0.18151(16) -1.0367(2) -0.10031(9) 0.0257 1.0000 Uani .
C12 C -0.25601(16) -1.2287(2) -0.09841(10) 0.0251 1.0000 Uani .
C13 C -0.41133(16) -1.2247(2) -0.14656(9) 0.0228 1.0000 Uani .
C14 C -0.43085(17) -0.7886(2) -0.20437(9) 0.0240 1.0000 Uani .
F1 F -0.18426(10) -1.37536(13) -0.12922(6) 0.0322 1.0000 Uani .
O1 O -0.48260(11) -0.71866(15) -0.08099(6) 0.0219 1.0000 Uani .
H31 H -0.9233 -0.9540 -0.1779 0.0274 1.0000 Uiso R
H41 H -1.0257 -0.6749 -0.1423 0.0287 1.0000 Uiso R
H51 H -0.8793 -0.4160 -0.0815 0.0284 1.0000 Uiso R
H61 H -0.6308 -0.4420 -0.0547 0.0267 1.0000 Uiso R
H71 H -0.6970 -1.1597 -0.1521 0.0265 1.0000 Uiso R
H72 H -0.6578 -1.0429 -0.2187 0.0265 1.0000 Uiso R
H81 H -0.4856 -1.0859 -0.0644 0.0242 1.0000 Uiso R
H101 H -0.2590 -0.8985 -0.0175 0.0278 1.0000 Uiso R
H102 H -0.2161 -0.7534 -0.0746 0.0278 1.0000 Uiso R
H111 H -0.1796 -1.0095 -0.1530 0.0308 1.0000 Uiso R
H112 H -0.0864 -1.0440 -0.0670 0.0308 1.0000 Uiso R
H121 H -0.2513 -1.2596 -0.0451 0.0301 1.0000 Uiso R
H131 H -0.4549 -1.3453 -0.1407 0.0274 1.0000 Uiso R
H132 H -0.4164 -1.2048 -0.2007 0.0274 1.0000 Uiso R
H141 H -0.3837 -0.6667 -0.2016 0.0288 1.0000 Uiso R
H142 H -0.5291 -0.7736 -0.2319 0.0288 1.0000 Uiso R
H143 H -0.3881 -0.8796 -0.2316 0.0288 1.0000 Uiso R

loop_
_atom_site_aniso_label
_atom_site_aniso_U_11
_atom_site_aniso_U_22
_atom_site_aniso_U_33
_atom_site_aniso_U_23
_atom_site_aniso_U_13
_atom_site_aniso_U_12
C1 0.0220(7) 0.0204(7) 0.0167(7) 0.0029(6) 0.0042(6) 0.0002(6)
C2 0.0257(7) 0.0191(7) 0.0154(7) 0.0022(6) 0.0048(6) 0.0007(6)
C3 0.0233(7) 0.0223(7) 0.0212(8) 0.0009(6) 0.0033(6) -0.0020(6)
C4 0.0228(7) 0.0269(8) 0.0215(8) 0.0034(6) 0.0053(6) 0.0030(6)
C5 0.0300(8) 0.0207(7) 0.0208(8) 0.0019(6) 0.0077(6) 0.0055(6)
C6 0.0289(8) 0.0192(7) 0.0178(7) -0.0001(6) 0.0052(6) -0.0009(6)
C7 0.0239(7) 0.0181(7) 0.0231(8) -0.0004(6) 0.0049(6) -0.0022(6)
C8 0.0240(7) 0.0187(7) 0.0177(7) 0.0019(6) 0.0054(6) 0.0001(6)
C9 0.0225(7) 0.0183(7) 0.0187(8) -0.0026(6) 0.0056(6) 0.0002(5)
C10 0.0232(7) 0.0244(8) 0.0208(8) -0.0025(6) 0.0046(6) -0.0016(6)
C11 0.0220(7) 0.0288(8) 0.0253(8) 0.0001(7) 0.0050(6) 0.0013(6)
C12 0.0264(8) 0.0250(8) 0.0254(8) 0.0024(6) 0.0097(6) 0.0065(6)
C13 0.0252(8) 0.0176(7) 0.0256(8) 0.0017(6) 0.0070(6) -0.0005(6)
C14 0.0308(8) 0.0196(7) 0.0224(8) 0.0018(6) 0.0087(6) -0.0004(6)
F1 0.0310(5) 0.0253(5) 0.0431(6) 0.0012(4) 0.0150(4) 0.0072(4)
O1 0.0215(5) 0.0203(5) 0.0230(6) -0.0046(4) 0.0048(4) -0.0006(4)

loop_
_atom_type_symbol
_atom_type_scat_dispersion_real
_atom_type_scat_dispersion_imag
_atom_type_scat_Cromer_Mann_a1
_atom_type_scat_Cromer_Mann_b1
_atom_type_scat_Cromer_Mann_a2
_atom_type_scat_Cromer_Mann_b2
_atom_type_scat_Cromer_Mann_a3
_atom_type_scat_Cromer_Mann_b3
_atom_type_scat_Cromer_Mann_a4
_atom_type_scat_Cromer_Mann_b4
_atom_type_scat_Cromer_Mann_c
_atom_type_scat_source
C 0.0181 0.0091 2.3100 20.8439 1.0200 10.2075 1.5886 0.5687 0.8650 51.6512 0.2156 'International Tables Vol C 4.2.6.8 and 6.1.1.4'
H 0.0000 0.0000 0.4930 10.5109 0.3229 26.1257 0.1402 3.1424 0.0408 57.7998 0.0030 'International Tables Vol C 4.2.6.8 and 6.1.1.4'
O 0.0492 0.0322 3.0485 13.2771 2.2868 5.7011 1.5463 0.3239 0.8670 32.9089 0.2508 'International Tables Vol C 4.2.6.8 and 6.1.1.4'
F 0.0727 0.0534 3.5392 10.2825 2.6412 4.2944 1.5170 0.2615 1.0243 26.1476 0.2776 'International Tables Vol C 4.2.6.8 and 6.1.1.4'

loop_
_geom_angle_atom_site_label_1
_geom_angle_atom_site_label_2
_geom_angle_atom_site_label_3
_geom_angle
_geom_angle_publ_flag
C2 C1 C6 121.34(14) yes
C2 C1 O1 122.80(13) yes
C6 C1 O1 115.83(13) yes
C1 C2 C3 117.38(14) yes
C1 C2 C7 120.91(13) yes
C3 C2 C7 121.70(13) yes
C2 C3 C4 121.92(14) yes
C2 C3 H31 119.0 no
C4 C3 H31 119.0 no
C3 C4 C5 119.52(14) yes
C3 C4 H41 120.2 no
C5 C4 H41 120.2 no
C4 C5 C6 119.91(14) yes
C4 C5 H51 120.0 no
C6 C5 H51 120.1 no
C1 C6 C5 119.91(14) yes
C1 C6 H61 120.0 no
C5 C6 H61 120.0 no
C2 C7 C8 110.31(12) yes
C2 C7 H71 109.3 no
C8 C7 H71 109.3 no
C2 C7 H72 109.3 no
C8 C7 H72 109.3 no
H71 C7 H72 109.5 no
C7 C8 C9 110.04(12) yes
C7 C8 C13 113.39(12) yes
C9 C8 C13 111.42(12) yes
C7 C8 H81 107.2 no
C9 C8 H81 107.2 no
C13 C8 H81 107.2 no
C8 C9 C10 109.36(12) yes
C8 C9 C14 113.83(12) yes
C10 C9 C14 111.92(12) yes
C8 C9 O1 108.72(11) yes
C10 C9 O1 104.86(11) yes
C14 C9 O1 107.70(11) yes
C9 C10 C11 111.32(12) yes
C9 C10 H101 109.0 no
C11 C10 H101 109.0 no
C9 C10 H102 109.0 no
C11 C10 H102 109.0 no
H101 C10 H102 109.5 no
C10 C11 C12 109.80(12) yes
C10 C11 H111 109.4 no
C12 C11 H111 109.4 no
C10 C11 H112 109.4 no
C12 C11 H112 109.4 no
H111 C11 H112 109.5 no
C11 C12 C13 112.48(13) yes
C11 C12 F1 108.85(12) yes
C13 C12 F1 108.68(12) yes
C11 C12 H121 108.9 no
C13 C12 H121 108.9 no
F1 C12 H121 108.9 no
C8 C13 C12 110.28(12) yes
C8 C13 H131 109.3 no
C12 C13 H131 109.3 no
C8 C13 H132 109.3 no
C12 C13 H132 109.3 no
H131 C13 H132 109.5 no
C9 C14 H141 109.5 no
C9 C14 H142 109.5 no
H141 C14 H142 109.5 no
C9 C14 H143 109.5 no
H141 C14 H143 109.5 no
H142 C14 H143 109.5 no
C9 O1 C1 116.79(11) yes

loop_
_geom_bond_atom_site_label_1
_geom_bond_atom_site_label_2
_geom_bond_distance
_geom_bond_publ_flag
C1 C2 1.397(2) yes
C1 C6 1.392(2) yes
C1 O1 1.3800(18) yes
C2 C3 1.399(2) yes
C2 C7 1.508(2) yes
C3 C4 1.386(2) yes
C3 H31 0.950 no
C4 C5 1.391(2) yes
C4 H41 0.950 no
C5 C6 1.388(2) yes
C5 H51 0.950 no
C6 H61 0.950 no
C7 C8 1.528(2) yes
C7 H71 0.950 no
C7 H72 0.950 no
C8 C9 1.5390(19) yes
C8 C13 1.527(2) yes
C8 H81 0.950 no
C9 C10 1.528(2) yes
C9 C14 1.527(2) yes
C9 O1 1.4528(17) yes
C10 C11 1.531(2) yes
C10 H101 0.950 no
C10 H102 0.950 no
C11 C12 1.510(2) yes
C11 H111 0.950 no
C11 H112 0.950 no
C12 C13 1.515(2) yes
C12 F1 1.4161(17) yes
C12 H121 0.950 no
C13 H131 0.950 no
C13 H132 0.950 no
C14 H141 0.950 no
C14 H142 0.950 no
C14 H143 0.950 no
